data_7155382
loop_
_publ_author_name
'Rold\'an, Steven'
'Cardona, Adri\`a'
'Conesa, Laura'
'Murga, Juan'
'Falomir, Eva'
'Carda, Miguel'
'Marco, J. Alberto'

_publ_section_title
;
 Synthesis and biological evaluation of simplified pironetin analogues
 with modifications in the side chain and the lactone ring.
;
_journal_issue 1
_journal_name_full 'Organic &amp; biomolecular chemistry'
_journal_page_first 220
_journal_page_last 232
_journal_paper_doi 10.1039/c6ob01585a
_journal_volume 15
_journal_year 2016
_chemical_absolute_configuration ad
_chemical_formula_moiety 'C16 H28 O4'
_chemical_formula_sum 'C16 H28 O4'
_chemical_formula_weight 284.38
_chemical_name_systematic (S)-5-((3S,4S,5S)-3,5-dimethoxy-2,4,6-trimethylheptan-2-yl)furan-2(5H)-one
_space_group_crystal_system monoclinic
_space_group_IT_number 4
_space_group_name_Hall 'P 2yb'
_space_group_name_H-M_alt 'P 1 21 1'
_symmetry_space_group_name_Hall 'P 2yb'
_symmetry_space_group_name_H-M 'P 1 21 1'
_atom_sites_solution_hydrogens geom
_audit_creation_method SHELXL-2013
_audit_update_record
;
2015-10-15 deposited with the CCDC.
2016-11-22 downloaded from the CCDC.
;
_cell_angle_alpha 90
_cell_angle_beta 98.6786(9)
_cell_angle_gamma 90
_cell_formula_units_Z 4
_cell_length_a 6.71457(6)
_cell_length_b 12.74183(11)
_cell_length_c 19.91482(19)
_cell_measurement_temperature 293(2)
_cell_volume 1684.32(3)
_computing_structure_refinement 'SHELXL-2013 (Sheldrick, 2013)'
_diffrn_ambient_temperature 293(2)
_diffrn_measured_fraction_theta_full 0.999
_diffrn_measured_fraction_theta_max 0.993
_diffrn_measurement_device_type 'SuperNova, Dual, Cu at zero, Atlas'
_diffrn_radiation_type CuK\a
_diffrn_radiation_wavelength 1.54184
_diffrn_reflns_av_R_equivalents 0.0319
_diffrn_reflns_av_unetI/netI 0.0190
_diffrn_reflns_Laue_measured_fraction_full 0.999
_diffrn_reflns_Laue_measured_fraction_max 0.993
_diffrn_reflns_limit_h_max 8
_diffrn_reflns_limit_h_min -7
_diffrn_reflns_limit_k_max 15
_diffrn_reflns_limit_k_min -15
_diffrn_reflns_limit_l_max 24
_diffrn_reflns_limit_l_min -24
_diffrn_reflns_number 30641
_diffrn_reflns_point_group_measured_fraction_full 1.000
_diffrn_reflns_point_group_measured_fraction_max 0.987
_diffrn_reflns_theta_full 67.684
_diffrn_reflns_theta_max 72.035
_diffrn_reflns_theta_min 4.133
_exptl_absorpt_coefficient_mu 0.635
_exptl_absorpt_correction_T_max 0.990
_exptl_absorpt_correction_T_min 0.935
_exptl_absorpt_correction_type gaussian
_exptl_absorpt_process_details
;
CrysAlisPro, Agilent Technologies,
Version 1.171.37.31 (release 14-01-2014 CrysAlis171 .NET)
(compiled Jan 14 2014,18:38:05)
Numerical absorption correction based on gaussian integration over
            a multifaceted crystal model
Empirical absorption correction using spherical harmonics,
 implemented in SCALE3 ABSPACK scaling algorithm.
;
_exptl_crystal_colour colorless
_exptl_crystal_density_diffrn 1.121
_exptl_crystal_description plateled
_exptl_crystal_F_000 624
_exptl_crystal_size_max 0.4114
_exptl_crystal_size_mid 0.1206
_exptl_crystal_size_min 0.0500
_refine_diff_density_max 0.170
_refine_diff_density_min -0.176
_refine_diff_density_rms 0.038
_refine_ls_abs_structure_details
;
 Flack x determined using 2945 quotients [(I+)-(I-)]/[(I+)+(I-)]
 (Parsons and Flack (2004), Acta Cryst. A60, s61).
;
_refine_ls_abs_structure_Flack -0.05(12)
_refine_ls_extinction_method none
_refine_ls_goodness_of_fit_ref 1.129
_refine_ls_hydrogen_treatment constr
_refine_ls_matrix_type full
_refine_ls_number_parameters 375
_refine_ls_number_reflns 6562
_refine_ls_number_restraints 1
_refine_ls_restrained_S_all 1.129
_refine_ls_R_factor_all 0.0435
_refine_ls_R_factor_gt 0.0411
_refine_ls_shift/su_max 0.000
_refine_ls_shift/su_mean 0.000
_refine_ls_structure_factor_coef Fsqd
_refine_ls_weighting_details 'w=1/[\s^2^(Fo^2^)+(0.0658P)^2^+0.3002P] where P=(Fo^2^+2Fc^2^)/3'
_refine_ls_weighting_scheme calc
_refine_ls_wR_factor_gt 0.1214
_refine_ls_wR_factor_ref 0.1225
_reflns_Friedel_coverage 0.898
_reflns_Friedel_fraction_full 1.000
_reflns_Friedel_fraction_max 0.981
_reflns_number_gt 6377
_reflns_number_total 6562
_reflns_threshold_expression 'I > 2\s(I)'
_cod_data_source_file c6ob01585a2.cif
_cod_data_source_block str1724
_cod_depositor_comments 'Adding full bibliography for 7155377--7155385.cif.'
_cod_database_code 7155382
_shelx_space_group_comment
;
The symmetry employed for this shelxl refinement is uniquely defined
by the following loop, which should always be used as a source of
symmetry information in preference to the above space-group names.
They are only intended as comments.
;
_shelxl_version_number 2013-3

loop_
_space_group_symop_operation_xyz
'x, y, z'
'-x, y+1/2, -z'

loop_
_atom_site_label
_atom_site_type_symbol
_atom_site_fract_x
_atom_site_fract_y
_atom_site_fract_z
_atom_site_U_iso_or_equiv
_atom_site_adp_type
_atom_site_occupancy
_atom_site_site_symmetry_order
_atom_site_calc_flag
_atom_site_refinement_flags_posn
_atom_site_refinement_flags_adp
O6 O 0.6593(3) 0.25332(14) 0.12225(9) 0.0363(4) Uani 1 1 d . .
O7 O 0.7877(3) 0.03505(16) 0.05621(10) 0.0418(4) Uani 1 1 d . .
O5 O 0.4055(3) 0.30710(16) 0.22210(10) 0.0452(4) Uani 1 1 d . .
O8 O 0.9669(3) -0.0892(2) 0.01382(15) 0.0692(7) Uani 1 1 d . .
C23 C 0.6883(3) 0.16157(19) 0.16307(12) 0.0316(5) Uani 1 1 d . .
H23 H 0.8243 0.1360 0.1599 0.038 Uiso 1 1 calc R U
C27 C 0.5778(4) 0.0579(2) 0.05813(13) 0.0382(5) Uani 1 1 d . .
H27 H 0.5399 0.1215 0.0316 0.046 Uiso 1 1 calc R U
C21 C 0.6828(4) 0.1846(2) 0.23985(12) 0.0369(5) Uani 1 1 d . .
H21 H 0.5907 0.1336 0.2555 0.044 Uiso 1 1 calc R U
C24 C 0.5410(4) 0.0756(2) 0.13189(12) 0.0342(5) Uani 1 1 d . .
C20 C 0.6071(4) 0.2943(2) 0.25532(13) 0.0387(5) Uani 1 1 d . .
H20 H 0.6922 0.3467 0.2375 0.046 Uiso 1 1 calc R U
C30 C 0.8052(5) -0.0561(3) 0.02283(16) 0.0490(7) Uani 1 1 d . .
C28 C 0.4718(4) -0.0339(3) 0.02276(15) 0.0463(6) Uani 1 1 d . .
H28 H 0.3330 -0.0438 0.0159 0.056 Uiso 1 1 calc R U
C25 C 0.5831(5) -0.0260(2) 0.17209(15) 0.0450(6) Uani 1 1 d . .
H25A H 0.7224 -0.0446 0.1740 0.068 Uiso 1 1 calc R U
H25B H 0.5000 -0.0811 0.1502 0.068 Uiso 1 1 calc R U
H25C H 0.5534 -0.0162 0.2173 0.068 Uiso 1 1 calc R U
C19 C 0.6140(5) 0.3134(3) 0.33198(15) 0.0497(7) Uani 1 1 d . .
H19 H 0.7556 0.3111 0.3530 0.060 Uiso 1 1 calc R U
C26 C 0.3201(4) 0.1085(2) 0.12886(15) 0.0446(6) Uani 1 1 d . .
H26A H 0.2940 0.1245 0.1738 0.067 Uiso 1 1 calc R U
H26B H 0.2340 0.0522 0.1103 0.067 Uiso 1 1 calc R U
H26C H 0.2941 0.1694 0.1005 0.067 Uiso 1 1 calc R U
C22 C 0.8931(5) 0.1637(3) 0.27962(15) 0.0568(8) Uani 1 1 d . .
H22A H 0.9362 0.0945 0.2693 0.085 Uiso 1 1 calc R U
H22B H 0.8882 0.1689 0.3274 0.085 Uiso 1 1 calc R U
H22C H 0.9864 0.2145 0.2670 0.085 Uiso 1 1 calc R U
C17 C 0.5324(6) 0.4215(3) 0.3460(2) 0.0669(9) Uani 1 1 d . .
H17A H 0.6045 0.4742 0.3249 0.100 Uiso 1 1 calc R U
H17B H 0.5496 0.4334 0.3941 0.100 Uiso 1 1 calc R U
H17C H 0.3919 0.4251 0.3278 0.100 Uiso 1 1 calc R U
C29 C 0.6036(5) -0.0992(3) 0.00257(16) 0.0514(7) Uani 1 1 d . .
H29 H 0.5732 -0.1619 -0.0206 0.062 Uiso 1 1 calc R U
C32 C 0.8396(5) 0.2993(3) 0.1088(2) 0.0631(9) Uani 1 1 d . .
H32A H 0.8964 0.2571 0.0766 0.095 Uiso 1 1 calc R U
H32B H 0.9333 0.3039 0.1502 0.095 Uiso 1 1 calc R U
H32C H 0.8122 0.3684 0.0905 0.095 Uiso 1 1 calc R U
C31 C 0.3724(5) 0.3994(3) 0.18192(19) 0.0587(8) Uani 1 1 d . .
H31A H 0.4580 0.3985 0.1474 0.088 Uiso 1 1 calc R U
H31B H 0.4028 0.4600 0.2103 0.088 Uiso 1 1 calc R U
H31C H 0.2341 0.4021 0.1609 0.088 Uiso 1 1 calc R U
C18 C 0.5018(6) 0.2295(3) 0.36586(16) 0.0626(9) Uani 1 1 d . .
H18A H 0.3658 0.2246 0.3428 0.094 Uiso 1 1 calc R U
H18B H 0.5008 0.2480 0.4125 0.094 Uiso 1 1 calc R U
H18C H 0.5680 0.1631 0.3635 0.094 Uiso 1 1 calc R U
O1 O 0.7808(3) 0.82362(15) 0.39605(10) 0.0437(4) Uani 1 1 d . .
O3 O 1.1660(3) 0.7166(2) 0.17215(11) 0.0523(5) Uani 1 1 d . .
O2 O 1.0461(3) 0.84889(16) 0.29697(11) 0.0480(5) Uani 1 1 d . .
O4 O 1.3397(3) 0.6514(3) 0.09426(13) 0.0789(10) Uani 1 1 d . .
C7 C 1.0649(4) 0.7383(2) 0.30552(15) 0.0423(6) Uani 1 1 d . .
H7 H 1.2013 0.7197 0.2979 0.051 Uiso 1 1 calc R U
C11 C 0.9560(4) 0.7285(3) 0.18001(15) 0.0456(6) Uani 1 1 d . .
H11 H 0.9229 0.8034 0.1786 0.055 Uiso 1 1 calc R U
C8 C 0.9179(4) 0.6835(2) 0.24903(14) 0.0419(6) Uani 1 1 d . .
C10 C 0.6971(4) 0.7067(2) 0.25516(15) 0.0449(6) Uani 1 1 d . .
H10A H 0.6658 0.6772 0.2967 0.067 Uiso 1 1 calc R U
H10B H 0.6111 0.6761 0.2173 0.067 Uiso 1 1 calc R U
H10C H 0.6763 0.7812 0.2553 0.067 Uiso 1 1 calc R U
C4 C 0.9785(4) 0.7901(2) 0.42423(15) 0.0438(6) Uani 1 1 d . .
H4 H 1.0708 0.8496 0.4242 0.053 Uiso 1 1 calc R U
C14 C 1.1799(5) 0.6689(3) 0.11203(16) 0.0561(8) Uani 1 1 d . .
C5 C 1.0457(4) 0.7030(2) 0.37949(15) 0.0467(6) Uani 1 1 d . .
H5 H 0.9431 0.6477 0.3760 0.056 Uiso 1 1 calc R U
C15 C 0.7570(5) 0.9330(3) 0.38599(18) 0.0544(7) Uani 1 1 d . .
H15A H 0.7923 0.9517 0.3426 0.082 Uiso 1 1 calc R U
H15B H 0.8433 0.9697 0.4212 0.082 Uiso 1 1 calc R U
H15C H 0.6194 0.9520 0.3874 0.082 Uiso 1 1 calc R U
C9 C 0.9569(5) 0.5653(2) 0.25132(18) 0.0536(7) Uani 1 1 d . .
H9A H 1.0918 0.5519 0.2431 0.080 Uiso 1 1 calc R U
H9B H 0.8630 0.5313 0.2171 0.080 Uiso 1 1 calc R U
H9C H 0.9404 0.5387 0.2952 0.080 Uiso 1 1 calc R U
C3 C 0.9756(5) 0.7560(3) 0.49850(16) 0.0528(7) Uani 1 1 d . .
H3 H 1.1135 0.7375 0.5184 0.063 Uiso 1 1 calc R U
C13 C 0.9761(5) 0.6448(3) 0.07858(16) 0.0581(8) Uani 1 1 d . .
H13 H 0.9428 0.6119 0.0367 0.070 Uiso 1 1 calc R U
C12 C 0.8475(4) 0.6778(3) 0.11784(16) 0.0550(8) Uani 1 1 d . .
H12 H 0.7084 0.6704 0.1080 0.066 Uiso 1 1 calc R U
C1 C 0.9075(6) 0.8474(3) 0.53958(17) 0.0611(8) Uani 1 1 d . .
H1A H 0.9956 0.9062 0.5374 0.092 Uiso 1 1 calc R U
H1B H 0.9119 0.8262 0.5861 0.092 Uiso 1 1 calc R U
H1C H 0.7723 0.8669 0.5211 0.092 Uiso 1 1 calc R U
C16 C 1.2324(7) 0.9009(4) 0.3024(3) 0.0923(16) Uani 1 1 d . .
H16A H 1.3027 0.8784 0.2664 0.138 Uiso 1 1 calc R U
H16B H 1.3115 0.8846 0.3454 0.138 Uiso 1 1 calc R U
H16C H 1.2102 0.9753 0.2992 0.138 Uiso 1 1 calc R U
C6 C 1.2454(6) 0.6537(4) 0.4124(2) 0.0716(11) Uani 1 1 d . .
H6A H 1.2883 0.6027 0.3821 0.107 Uiso 1 1 calc R U
H6B H 1.2269 0.6201 0.4542 0.107 Uiso 1 1 calc R U
H6C H 1.3460 0.7075 0.4216 0.107 Uiso 1 1 calc R U
C2 C 0.8426(6) 0.6606(3) 0.50420(18) 0.0629(9) Uani 1 1 d . .
H2A H 0.7103 0.6736 0.4798 0.094 Uiso 1 1 calc R U
H2B H 0.8337 0.6477 0.5511 0.094 Uiso 1 1 calc R U
H2C H 0.8999 0.6005 0.4852 0.094 Uiso 1 1 calc R U

loop_
_atom_site_aniso_label
_atom_site_aniso_U_11
_atom_site_aniso_U_22
_atom_site_aniso_U_33
_atom_site_aniso_U_23
_atom_site_aniso_U_13
_atom_site_aniso_U_12
O6 0.0327(8) 0.0386(9) 0.0388(9) 0.0085(7) 0.0088(7) 0.0028(7)
O7 0.0349(9) 0.0520(10) 0.0417(9) -0.0094(8) 0.0159(7) -0.0059(8)
O5 0.0354(9) 0.0502(10) 0.0500(10) -0.0032(9) 0.0069(8) 0.0066(8)
O8 0.0467(12) 0.0795(17) 0.0883(18) -0.0309(14) 0.0332(12) -0.0028(11)
C23 0.0259(10) 0.0367(11) 0.0331(11) 0.0041(9) 0.0072(9) 0.0046(9)
C27 0.0321(12) 0.0478(14) 0.0351(12) -0.0012(10) 0.0066(10) 0.0014(10)
C21 0.0365(13) 0.0410(13) 0.0338(12) 0.0018(10) 0.0070(10) 0.0035(10)
C24 0.0305(11) 0.0401(12) 0.0337(11) 0.0000(9) 0.0104(9) 0.0002(9)
C20 0.0334(12) 0.0424(13) 0.0414(13) -0.0020(10) 0.0089(10) 0.0003(10)
C30 0.0444(15) 0.0583(17) 0.0485(15) -0.0135(13) 0.0213(12) -0.0030(13)
C28 0.0353(13) 0.0629(18) 0.0416(13) -0.0115(12) 0.0091(11) -0.0059(12)
C25 0.0546(16) 0.0400(13) 0.0430(14) 0.0035(11) 0.0159(12) -0.0016(11)
C19 0.0465(15) 0.0604(17) 0.0431(14) -0.0110(13) 0.0096(12) 0.0026(13)
C26 0.0305(12) 0.0564(16) 0.0480(15) -0.0091(12) 0.0099(11) -0.0021(11)
C22 0.0568(18) 0.071(2) 0.0390(14) -0.0018(14) -0.0040(13) 0.0228(16)
C17 0.077(2) 0.065(2) 0.063(2) -0.0216(17) 0.0242(18) 0.0007(18)
C29 0.0500(16) 0.0573(17) 0.0494(16) -0.0185(13) 0.0159(13) -0.0099(13)
C32 0.0479(16) 0.0611(19) 0.084(2) 0.0262(18) 0.0227(16) -0.0033(15)
C31 0.0550(18) 0.0595(18) 0.0622(19) 0.0034(15) 0.0102(15) 0.0239(15)
C18 0.075(2) 0.076(2) 0.0411(15) 0.0001(15) 0.0222(15) 0.0059(18)
O1 0.0368(9) 0.0481(10) 0.0457(10) -0.0007(8) 0.0045(8) 0.0088(8)
O3 0.0331(10) 0.0795(15) 0.0460(10) -0.0088(10) 0.0119(8) -0.0019(9)
O2 0.0417(10) 0.0466(11) 0.0582(12) -0.0007(9) 0.0155(9) -0.0020(8)
O4 0.0363(11) 0.146(3) 0.0571(13) -0.0226(16) 0.0158(10) 0.0081(14)
C7 0.0290(12) 0.0478(14) 0.0514(15) -0.0026(12) 0.0109(11) 0.0053(10)
C11 0.0318(12) 0.0585(16) 0.0484(14) -0.0003(13) 0.0118(11) 0.0065(11)
C8 0.0331(13) 0.0471(14) 0.0472(14) -0.0022(11) 0.0119(11) 0.0052(11)
C10 0.0324(13) 0.0559(15) 0.0481(14) -0.0028(12) 0.0114(11) 0.0022(11)
C4 0.0349(13) 0.0510(15) 0.0449(14) -0.0002(12) 0.0047(11) 0.0069(11)
C14 0.0381(15) 0.086(2) 0.0462(15) -0.0065(16) 0.0121(12) 0.0058(15)
C5 0.0427(15) 0.0483(15) 0.0499(15) 0.0016(12) 0.0097(12) 0.0119(12)
C15 0.0559(18) 0.0501(16) 0.0564(17) -0.0002(13) 0.0061(14) 0.0158(14)
C9 0.0535(17) 0.0486(16) 0.0607(18) -0.0057(13) 0.0156(14) 0.0072(13)
C3 0.0457(16) 0.0666(19) 0.0448(15) 0.0017(14) 0.0030(12) 0.0133(14)
C13 0.0410(16) 0.089(2) 0.0443(15) -0.0107(15) 0.0048(12) 0.0024(15)
C12 0.0305(13) 0.084(2) 0.0501(16) 0.0025(16) 0.0057(12) 0.0057(14)
C1 0.0609(19) 0.077(2) 0.0449(16) -0.0067(15) 0.0050(14) 0.0087(17)
C16 0.062(2) 0.068(2) 0.156(5) -0.007(3) 0.047(3) -0.019(2)
C6 0.064(2) 0.088(3) 0.0622(19) 0.0037(18) 0.0069(17) 0.040(2)
C2 0.074(2) 0.064(2) 0.0521(17) 0.0097(15) 0.0158(16) 0.0097(17)

loop_
_atom_type_symbol
_atom_type_description
_atom_type_scat_dispersion_real
_atom_type_scat_dispersion_imag
_atom_type_scat_source
C C 0.0181 0.0091 'International Tables Vol C Tables 4.2.6.8 and 6.1.1.4'
H H 0.0000 0.0000 'International Tables Vol C Tables 4.2.6.8 and 6.1.1.4'
O O 0.0492 0.0322 'International Tables Vol C Tables 4.2.6.8 and 6.1.1.4'

loop_
_geom_angle_atom_site_label_1
_geom_angle_atom_site_label_2
_geom_angle_atom_site_label_3
_geom_angle
C32 O6 C23 113.8(2)
C30 O7 C27 110.1(2)
C31 O5 C20 114.4(2)
O6 C23 C24 109.25(19)
O6 C23 C21 112.56(19)
C24 C23 C21 114.79(19)
O7 C27 C28 103.2(2)
O7 C27 C24 110.6(2)
C28 C27 C24 115.6(2)
C20 C21 C22 111.2(2)
C20 C21 C23 115.2(2)
C22 C21 C23 108.4(2)
C25 C24 C26 110.7(2)
C25 C24 C23 109.6(2)
C26 C24 C23 112.3(2)
C25 C24 C27 109.4(2)
C26 C24 C27 107.2(2)
C23 C24 C27 107.61(18)
O5 C20 C21 109.4(2)
O5 C20 C19 109.1(2)
C21 C20 C19 112.5(2)
O8 C30 O7 121.4(3)
O8 C30 C29 130.3(3)
O7 C30 C29 108.3(2)
C29 C28 C27 110.1(3)
C18 C19 C17 109.7(3)
C18 C19 C20 112.7(3)
C17 C19 C20 111.5(3)
C28 C29 C30 108.4(3)
C15 O1 C4 115.4(2)
C14 O3 C11 109.9(2)
C16 O2 C7 113.4(3)
O2 C7 C8 108.9(2)
O2 C7 C5 112.3(2)
C8 C7 C5 114.9(2)
O3 C11 C12 103.1(2)
O3 C11 C8 110.6(2)
C12 C11 C8 117.0(3)
C9 C8 C10 110.5(2)
C9 C8 C11 109.9(2)
C10 C8 C11 106.9(2)
C9 C8 C7 109.6(2)
C10 C8 C7 111.9(2)
C11 C8 C7 107.9(2)
O1 C4 C5 109.0(2)
O1 C4 C3 108.4(2)
C5 C4 C3 113.6(2)
O4 C14 O3 121.8(3)
O4 C14 C13 130.1(3)
O3 C14 C13 108.1(2)
C4 C5 C6 111.2(3)
C4 C5 C7 114.4(2)
C6 C5 C7 109.2(2)
C2 C3 C1 109.9(3)
C2 C3 C4 112.8(3)
C1 C3 C4 110.2(3)
C12 C13 C14 108.4(3)
C13 C12 C11 110.5(3)

loop_
_geom_bond_atom_site_label_1
_geom_bond_atom_site_label_2
_geom_bond_distance
O6 C32 1.407(3)
O6 C23 1.420(3)
O7 C30 1.352(4)
O7 C27 1.445(3)
O5 C31 1.421(4)
O5 C20 1.424(3)
O8 C30 1.203(4)
C23 C24 1.542(3)
C23 C21 1.563(3)
C27 C28 1.490(4)
C27 C24 1.542(3)
C21 C20 1.534(3)
C21 C22 1.534(4)
C24 C25 1.526(4)
C24 C26 1.534(3)
C20 C19 1.540(4)
C30 C29 1.460(4)
C28 C29 1.321(4)
C19 C18 1.523(5)
C19 C17 1.524(5)
O1 C15 1.414(4)
O1 C4 1.427(3)
O3 C14 1.359(4)
O3 C11 1.450(3)
O2 C16 1.405(4)
O2 C7 1.423(4)
O4 C14 1.200(4)
C7 C8 1.546(4)
C7 C5 1.564(4)
C11 C12 1.486(5)
C11 C8 1.546(4)
C8 C9 1.528(4)
C8 C10 1.534(3)
C4 C5 1.533(4)
C4 C3 1.544(4)
C14 C13 1.461(4)
C5 C6 1.536(4)
C3 C2 1.522(5)
C3 C1 1.532(5)
C13 C12 1.318(4)
